data_7151334
loop_
_publ_author_name
'Tillmann K\"opke'
'Maren Pink'
'Jeffrey M. Zaleski'

_publ_section_title
;
 Photochemical preparation of pyrrole ring-contracted chlorins by the
 Wolff rearrangement
;
_journal_issue 22
_journal_name_full 'Organic &amp;  Biomolecular Chemistry'
_journal_page_first 4059
_journal_paper_doi 10.1039/b612776m
_journal_volume 4
_journal_year 2006
_chemical_formula_moiety 'C88 H52 N8 Ni2 O2, 3(C H2 Cl2)'
_chemical_formula_sum 'C91 H58 Cl6 N8 Ni2 O2'
_chemical_formula_weight 1625.57
_chemical_name_systematic
;
?
;
_space_group_IT_number 14
_symmetry_cell_setting monoclinic
_symmetry_space_group_name_Hall '-P 2yn'
_symmetry_space_group_name_H-M 'P 1 21/n 1'
_atom_sites_solution_hydrogens geom
_atom_sites_solution_primary direct
_atom_sites_solution_secondary difmap
_audit_creation_method SHELXL-97
_cell_angle_alpha 90.00
_cell_angle_beta 102.635(5)
_cell_angle_gamma 90.00
_cell_formula_units_Z 4
_cell_length_a 18.111(4)
_cell_length_b 14.986(4)
_cell_length_c 27.852(6)
_cell_measurement_reflns_used 2367
_cell_measurement_temperature 130(2)
_cell_measurement_theta_max 22.1
_cell_measurement_theta_min 2.3
_cell_volume 7376(3)
_computing_cell_refinement 'SAINT (Bruker, 2003)'
_computing_data_collection 'SMART (Bruker, 2001)'
_computing_data_reduction 'SAINT (Bruker, 2003)'
_computing_molecular_graphics 'SHELXTL (Bruker, 2003), XTEL (loc. libr.)'
_computing_publication_material 'SHELXTL (Bruker, 2003)'
_computing_structure_refinement 'SHELXL-97 (Sheldrick, 1997)'
_computing_structure_solution 'SIR-92 (Altomare, 1993)'
_diffrn_ambient_temperature 130(2)
_diffrn_detector 'CCD area detector'
_diffrn_detector_area_resol_mean 44.52
_diffrn_detector_type 'Bruker SMART 6000'
_diffrn_measured_fraction_theta_full 0.994
_diffrn_measured_fraction_theta_max 0.994
_diffrn_measurement_details '0.30 degree frames measured for 50 seconds each'
_diffrn_measurement_device 'three-circle goniometer with fixed chi'
_diffrn_measurement_device_type 'Bruker Platform goniometer'
_diffrn_measurement_method \w-scans
_diffrn_radiation_monochromator graphite
_diffrn_radiation_source 'fine-focus sealed tube'
_diffrn_radiation_type MoK\a
_diffrn_radiation_wavelength 0.71073
_diffrn_reflns_av_R_equivalents 0.1224
_diffrn_reflns_av_sigmaI/netI 0.1125
_diffrn_reflns_limit_h_max 21
_diffrn_reflns_limit_h_min -21
_diffrn_reflns_limit_k_max 17
_diffrn_reflns_limit_k_min -17
_diffrn_reflns_limit_l_max 33
_diffrn_reflns_limit_l_min -31
_diffrn_reflns_number 49219
_diffrn_reflns_theta_full 25.15
_diffrn_reflns_theta_max 25.15
_diffrn_reflns_theta_min 2.02
_exptl_absorpt_coefficient_mu 0.787
_exptl_absorpt_correction_T_max 0.9844
_exptl_absorpt_correction_T_min 0.9254
_exptl_absorpt_correction_type multi-scan
_exptl_absorpt_process_details 'SADABS, R. Blessing; 1995'
_exptl_crystal_colour 'dark brown'
_exptl_crystal_density_diffrn 1.464
_exptl_crystal_density_method 'not measured'
_exptl_crystal_description plate
_exptl_crystal_F_000 3336
_exptl_crystal_size_max 0.10
_exptl_crystal_size_mid 0.10
_exptl_crystal_size_min 0.02
_refine_diff_density_max 1.545
_refine_diff_density_min -1.013
_refine_diff_density_rms 0.106
_refine_ls_extinction_method none
_refine_ls_goodness_of_fit_ref 1.011
_refine_ls_hydrogen_treatment riding
_refine_ls_matrix_type full
_refine_ls_number_parameters 992
_refine_ls_number_reflns 13121
_refine_ls_number_restraints 3
_refine_ls_restrained_S_all 1.012
_refine_ls_R_factor_all 0.1465
_refine_ls_R_factor_gt 0.0715
_refine_ls_shift/su_max 0.001
_refine_ls_shift/su_mean 0.000
_refine_ls_structure_factor_coef Fsqd
_refine_ls_weighting_details 'calc w=1/[\s^2^(Fo^2^)+(0.1018P)^2^+19.2797P] where P=(Fo^2^+2Fc^2^)/3'
_refine_ls_weighting_scheme calc
_refine_ls_wR_factor_gt 0.1805
_refine_ls_wR_factor_ref 0.2276
_reflns_number_gt 7141
_reflns_number_total 13121
_reflns_threshold_expression >2sigma(I)
_cod_data_source_file b612776m.txt
_cod_data_source_block 05168
_cod_original_sg_symbol_H-M P2(1)/n
_cod_database_code 7151334

loop_
_symmetry_equiv_pos_as_xyz
'x, y, z'
'-x+1/2, y+1/2, -z+1/2'
'-x, -y, -z'
'x-1/2, -y-1/2, z-1/2'

loop_
_atom_site_label
_atom_site_type_symbol
_atom_site_fract_x
_atom_site_fract_y
_atom_site_fract_z
_atom_site_U_iso_or_equiv
_atom_site_adp_type
_atom_site_occupancy
_atom_site_symmetry_multiplicity
_atom_site_calc_flag
_atom_site_refinement_flags
_atom_site_disorder_assembly
_atom_site_disorder_group
Ni1A Ni 0.82593(4) 0.80725(5) 0.53432(3) 0.0229(2) Uani 1 1 d . . .
O1A O 0.9278(2) 0.8137(3) 0.36964(16) 0.0329(11) Uani 1 1 d . . .
N1A N 0.8962(3) 0.8792(3) 0.57824(19) 0.0259(12) Uani 1 1 d . . .
N2A N 0.7680(3) 0.7926(3) 0.58279(19) 0.0267(12) Uani 1 1 d . . .
N3A N 0.7541(3) 0.7388(3) 0.48999(19) 0.0249(12) Uani 1 1 d . . .
N4A N 0.8861(3) 0.8158(3) 0.48664(18) 0.0230(11) Uani 1 1 d . . .
C1A C 0.9684(3) 0.9021(4) 0.5745(2) 0.0269(14) Uani 1 1 d . . .
C2A C 0.9981(4) 0.9694(4) 0.6096(2) 0.0297(15) Uani 1 1 d . . .
H2AA H 1.0469 0.9957 0.6144 0.036 Uiso 1 1 calc R . .
C3A C 0.9444(4) 0.9887(5) 0.6345(2) 0.0344(16) Uani 1 1 d . . .
H3AA H 0.9475 1.0331 0.6592 0.041 Uiso 1 1 calc R . .
C4A C 0.8817(3) 0.9303(4) 0.6170(2) 0.0270(14) Uani 1 1 d . . .
C5A C 0.8218(3) 0.9154(4) 0.6386(2) 0.0285(15) Uani 1 1 d . . .
C6A C 0.7715(3) 0.8437(4) 0.6249(2) 0.0295(15) Uani 1 1 d . . .
C7A C 0.7233(4) 0.8061(5) 0.6535(2) 0.0334(16) Uani 1 1 d . . .
H7AA H 0.7146 0.8293 0.6835 0.040 Uiso 1 1 calc R . .
C8A C 0.6925(4) 0.7320(5) 0.6304(2) 0.0319(16) Uani 1 1 d . . .
H8AA H 0.6592 0.6922 0.6417 0.038 Uiso 1 1 calc R . .
C9A C 0.7187(3) 0.7238(4) 0.5861(2) 0.0275(14) Uani 1 1 d . . .
C10A C 0.6900(3) 0.6646(4) 0.5475(2) 0.0292(15) Uani 1 1 d . . .
C11A C 0.7026(3) 0.6778(4) 0.5010(2) 0.0276(14) Uani 1 1 d . . .
C12A C 0.6578(4) 0.6402(5) 0.4570(3) 0.0380(17) Uani 1 1 d . . .
H12A H 0.6207 0.5947 0.4547 0.046 Uiso 1 1 calc R . .
C13A C 0.6788(4) 0.6827(5) 0.4192(3) 0.0386(17) Uani 1 1 d . . .
H13A H 0.6565 0.6756 0.3853 0.046 Uiso 1 1 calc R . .
C14A C 0.7405(3) 0.7399(5) 0.4396(2) 0.0283(15) Uani 1 1 d . . .
C15A C 0.7894(3) 0.7795(4) 0.4130(2) 0.0267(14) Uani 1 1 d . . .
C16A C 0.8613(3) 0.8051(4) 0.4368(2) 0.0220(13) Uani 1 1 d . . .
C17A C 0.9267(3) 0.8072(4) 0.4128(2) 0.0251(13) Uani 1 1 d . . .
C18A C 0.9957(3) 0.7951(4) 0.4552(2) 0.0250(14) Uani 1 1 d . . .
H18A H 1.0389 0.8335 0.4509 0.030 Uiso 1 1 calc R . .
C19A C 0.9636(3) 0.8254(4) 0.4973(2) 0.0241(14) Uani 1 1 d . . .
C20A C 1.0054(3) 0.8670(4) 0.5390(2) 0.0242(14) Uani 1 1 d . . .
C21A C 0.8124(4) 0.9678(5) 0.6835(3) 0.0350(16) Uani 1 1 d . . .
C22A C 0.8641(4) 0.9568(6) 0.7282(3) 0.052(2) Uani 1 1 d . . .
H22A H 0.9070 0.9196 0.7300 0.062 Uiso 1 1 calc R . .
C23A C 0.8528(5) 1.0001(7) 0.7699(3) 0.062(3) Uani 1 1 d . . .
H23A H 0.8880 0.9927 0.8004 0.075 Uiso 1 1 calc R . .
C24A C 0.7906(5) 1.0538(7) 0.7670(3) 0.064(3) Uani 1 1 d . . .
H24A H 0.7833 1.0841 0.7955 0.077 Uiso 1 1 calc R . .
C25A C 0.7383(5) 1.0645(5) 0.7230(3) 0.051(2) Uani 1 1 d . . .
H25A H 0.6952 1.1014 0.7214 0.062 Uiso 1 1 calc R . .
C26A C 0.7495(4) 1.0210(5) 0.6813(3) 0.0394(17) Uani 1 1 d . . .
H26A H 0.7137 1.0278 0.6510 0.047 Uiso 1 1 calc R . .
C27A C 0.6395(3) 0.5897(4) 0.5572(2) 0.0287(15) Uani 1 1 d . . .
C28A C 0.5635(4) 0.5969(5) 0.5476(4) 0.060(3) Uani 1 1 d . . .
H28A H 0.5403 0.6499 0.5328 0.072 Uiso 1 1 calc R . .
C29A C 0.5181(4) 0.5283(6) 0.5590(4) 0.070(3) Uani 1 1 d . . .
H29A H 0.4647 0.5355 0.5523 0.083 Uiso 1 1 calc R . .
C30A C 0.5497(4) 0.4517(5) 0.5794(3) 0.0413(18) Uani 1 1 d . . .
H30A H 0.5187 0.4042 0.5862 0.050 Uiso 1 1 calc R . .
C31A C 0.6253(5) 0.4435(6) 0.5898(4) 0.067(3) Uani 1 1 d . . .
H31A H 0.6480 0.3902 0.6047 0.081 Uiso 1 1 calc R . .
C32A C 0.6707(5) 0.5126(6) 0.5791(4) 0.075(3) Uani 1 1 d . . .
H32A H 0.7242 0.5061 0.5872 0.091 Uiso 1 1 calc R . .
C33A C 0.7654(4) 0.7832(5) 0.3581(2) 0.0354(17) Uani 1 1 d . . .
C34A C 0.7431(4) 0.8640(6) 0.3354(3) 0.055(2) Uani 1 1 d . . .
H34A H 0.7468 0.9175 0.3541 0.065 Uiso 1 1 calc R . .
C35A C 0.7150(5) 0.8656(9) 0.2845(4) 0.077(3) Uani 1 1 d . . .
H35A H 0.6989 0.9207 0.2687 0.093 Uiso 1 1 calc R . .
C36A C 0.7102(5) 0.7895(10) 0.2568(4) 0.080(4) Uani 1 1 d . . .
H36A H 0.6916 0.7921 0.2222 0.096 Uiso 1 1 calc R . .
C37A C 0.7321(5) 0.7099(8) 0.2792(3) 0.073(3) Uani 1 1 d . . .
H37A H 0.7295 0.6566 0.2604 0.088 Uiso 1 1 calc R . .
C38A C 0.7585(5) 0.7082(6) 0.3301(3) 0.051(2) Uani 1 1 d . . .
H38A H 0.7723 0.6525 0.3457 0.062 Uiso 1 1 calc R . .
C39A C 1.0892(4) 0.8838(4) 0.5463(3) 0.0338(16) Uani 1 1 d . . .
C40A C 1.1195(4) 0.9357(5) 0.5148(3) 0.0433(19) Uani 1 1 d . . .
H40A H 1.0864 0.9603 0.4867 0.052 Uiso 1 1 calc R . .
C41A C 1.1957(4) 0.9535(5) 0.5223(3) 0.0452(19) Uani 1 1 d . . .
H41A H 1.2147 0.9891 0.4995 0.054 Uiso 1 1 calc R . .
C42A C 1.2448(4) 0.9183(5) 0.5641(3) 0.049(2) Uani 1 1 d . . .
H42A H 1.2975 0.9302 0.5698 0.059 Uiso 1 1 calc R . .
C43A C 1.2159(4) 0.8658(5) 0.5972(3) 0.047(2) Uani 1 1 d . . .
H43A H 1.2488 0.8416 0.6255 0.056 Uiso 1 1 calc R . .
C44A C 1.1384(4) 0.8493(5) 0.5882(3) 0.0374(17) Uani 1 1 d . . .
H44A H 1.1185 0.8142 0.6109 0.045 Uiso 1 1 calc R . .
Ni1B Ni 1.25220(4) 0.69089(6) 0.52717(3) 0.0263(2) Uani 1 1 d . . .
O1B O 1.0196(2) 0.6364(3) 0.37851(17) 0.0351(11) Uani 1 1 d . . .
N1B N 1.2120(3) 0.6359(4) 0.57944(19) 0.0283(12) Uani 1 1 d . . .
N2B N 1.3503(3) 0.6971(4) 0.5694(2) 0.0338(13) Uani 1 1 d . . .
N3B N 1.2910(3) 0.7393(4) 0.4736(2) 0.0307(13) Uani 1 1 d . . .
N4B N 1.1548(3) 0.6904(3) 0.48469(19) 0.0251(11) Uani 1 1 d . . .
C1B C 1.1369(4) 0.6179(4) 0.5806(2) 0.0298(15) Uani 1 1 d . . .
C2B C 1.1333(4) 0.5644(5) 0.6222(2) 0.0330(16) Uani 1 1 d . . .
H2BA H 1.0888 0.5435 0.6314 0.040 Uiso 1 1 calc R . .
C3B C 1.2053(4) 0.5492(5) 0.6460(2) 0.0350(16) Uani 1 1 d . . .
H3BA H 1.2207 0.5144 0.6750 0.042 Uiso 1 1 calc R . .
C4B C 1.2539(4) 0.5935(5) 0.6207(2) 0.0316(15) Uani 1 1 d . . .
C5B C 1.3322(4) 0.5997(5) 0.6372(2) 0.0346(16) Uani 1 1 d . . .
C6B C 1.3745(4) 0.6540(5) 0.6140(3) 0.0383(17) Uani 1 1 d . . .
C7B C 1.4518(4) 0.6780(6) 0.6349(3) 0.052(2) Uani 1 1 d . . .
H7BA H 1.4823 0.6556 0.6646 0.063 Uiso 1 1 calc R . .
C8B C 1.4730(4) 0.7387(6) 0.6044(3) 0.050(2) Uani 1 1 d . . .
H8BA H 1.5205 0.7683 0.6094 0.061 Uiso 1 1 calc R . .
C9B C 1.4107(4) 0.7498(5) 0.5630(3) 0.0378(17) Uani 1 1 d . . .
C10B C 1.4162(4) 0.7924(4) 0.5196(3) 0.0330(16) Uani 1 1 d . . .
C11B C 1.3602(3) 0.7833(4) 0.4768(3) 0.0313(16) Uani 1 1 d . . .
C12B C 1.3665(4) 0.8116(5) 0.4290(3) 0.0358(16) Uani 1 1 d . . .
H12B H 1.4071 0.8445 0.4212 0.043 Uiso 1 1 calc R . .
C13B C 1.3046(4) 0.7831(4) 0.3973(3) 0.0346(16) Uani 1 1 d . . .
H13B H 1.2940 0.7903 0.3626 0.042 Uiso 1 1 calc R . .
C14B C 1.2575(4) 0.7400(4) 0.4249(2) 0.0283(15) Uani 1 1 d . . .
C15B C 1.1829(3) 0.7095(4) 0.4040(2) 0.0254(14) Uani 1 1 d . . .
C16B C 1.1356(3) 0.6903(4) 0.4339(2) 0.0239(13) Uani 1 1 d . . .
C17B C 1.0525(3) 0.6676(4) 0.4173(2) 0.0272(14) Uani 1 1 d . . .
C18B C 1.0195(3) 0.6922(4) 0.4615(2) 0.0255(13) Uani 1 1 d . . .
C19B C 1.0895(3) 0.6830(4) 0.5011(2) 0.0224(13) Uani 1 1 d . . .
C20B C 1.0770(3) 0.6450(4) 0.5435(2) 0.0257(14) Uani 1 1 d . . .
C21B C 1.3689(4) 0.5471(5) 0.6812(3) 0.0381(17) Uani 1 1 d . . .
C22B C 1.3612(4) 0.5707(7) 0.7281(3) 0.055(2) Uani 1 1 d . . .
H22B H 1.3354 0.6241 0.7328 0.067 Uiso 1 1 calc R . .
C23B C 1.3906(4) 0.5174(6) 0.7679(3) 0.055(2) Uani 1 1 d . . .
H23B H 1.3856 0.5349 0.7998 0.066 Uiso 1 1 calc R . .
C24B C 1.4269(4) 0.4395(6) 0.7620(3) 0.050(2) Uani 1 1 d . . .
H24B H 1.4445 0.4014 0.7894 0.061 Uiso 1 1 calc R . .
C25B C 1.4377(4) 0.4170(6) 0.7164(3) 0.056(2) Uani 1 1 d . . .
H25B H 1.4645 0.3640 0.7124 0.067 Uiso 1 1 calc R . .
C26B C 1.4098(4) 0.4712(5) 0.6758(3) 0.0426(18) Uani 1 1 d . . .
H26B H 1.4188 0.4560 0.6445 0.051 Uiso 1 1 calc R . .
C27B C 1.4854(4) 0.8457(5) 0.5209(3) 0.0400(18) Uani 1 1 d . . .
C28B C 1.5048(4) 0.9147(5) 0.5553(3) 0.049(2) Uani 1 1 d . . .
H28B H 1.4716 0.9297 0.5762 0.058 Uiso 1 1 calc R . .
C29B C 1.5717(5) 0.9611(6) 0.5592(4) 0.062(3) Uani 1 1 d . . .
H29B H 1.5846 1.0068 0.5832 0.075 Uiso 1 1 calc R . .
C30B C 1.6195(4) 0.9419(6) 0.5289(4) 0.062(3) Uani 1 1 d . . .
H30B H 1.6654 0.9743 0.5319 0.075 Uiso 1 1 calc R . .
C31B C 1.6017(4) 0.8768(6) 0.4946(4) 0.060(3) Uani 1 1 d . . .
H31B H 1.6348 0.8648 0.4732 0.073 Uiso 1 1 calc R . .
C32B C 1.5350(4) 0.8268(5) 0.4902(3) 0.050(2) Uani 1 1 d . . .
H32B H 1.5236 0.7804 0.4664 0.060 Uiso 1 1 calc R . .
C33B C 1.1569(3) 0.7104(4) 0.3496(2) 0.0284(15) Uani 1 1 d . . .
C34B C 1.1786(4) 0.6442(5) 0.3204(3) 0.0393(17) Uani 1 1 d . . .
H34B H 1.2105 0.5970 0.3352 0.047 Uiso 1 1 calc R . .
C35B C 1.1538(4) 0.6470(5) 0.2699(3) 0.0442(19) Uani 1 1 d . . .
H35B H 1.1691 0.6016 0.2503 0.053 Uiso 1 1 calc R . .
C36B C 1.1075(4) 0.7138(6) 0.2477(3) 0.045(2) Uani 1 1 d . . .
H36B H 1.0900 0.7143 0.2129 0.054 Uiso 1 1 calc R . .
C37B C 1.0864(5) 0.7802(6) 0.2757(3) 0.051(2) Uani 1 1 d . . .
H37B H 1.0547 0.8274 0.2604 0.061 Uiso 1 1 calc R . .
C38B C 1.1117(4) 0.7782(5) 0.3267(3) 0.0431(19) Uani 1 1 d . . .
H38B H 1.0973 0.8247 0.3460 0.052 Uiso 1 1 calc R . .
C39B C 0.9957(4) 0.6164(4) 0.5325(3) 0.0342(16) Uani 1 1 d . . .
C40B C 0.9523(4) 0.5699(5) 0.5587(3) 0.0357(16) Uani 1 1 d . . .
H40B H 0.9720 0.5566 0.5924 0.043 Uiso 1 1 calc R . .
C41B C 0.8809(4) 0.5425(4) 0.5365(3) 0.0319(16) Uani 1 1 d . . .
H41B H 0.8506 0.5135 0.5557 0.038 Uiso 1 1 calc R . .
C42B C 0.8517(4) 0.5561(5) 0.4869(3) 0.0389(17) Uani 1 1 d . . .
H42B H 0.8033 0.5329 0.4720 0.047 Uiso 1 1 calc R . .
C43B C 0.8930(4) 0.6038(4) 0.4586(3) 0.0336(16) Uani 1 1 d . . .
H43B H 0.8731 0.6146 0.4246 0.040 Uiso 1 1 calc R . .
C44B C 0.9640(4) 0.6348(4) 0.4817(2) 0.0312(15) Uani 1 1 d . . .
Cl1 Cl 1.11181(14) 0.41903(18) 0.32290(9) 0.0714(7) Uani 1 1 d . . .
Cl2 Cl 0.99247(14) 0.28695(17) 0.31863(10) 0.0695(7) Uani 1 1 d . . .
C1S C 1.0908(5) 0.3089(6) 0.3389(4) 0.062(2) Uani 1 1 d . . .
H1S1 H 1.1059 0.3013 0.3750 0.074 Uiso 1 1 calc R . .
H1S2 H 1.1200 0.2657 0.3235 0.074 Uiso 1 1 calc R . .
Cl3 Cl 0.8970(2) 0.6880(3) 0.21312(11) 0.1107(11) Uani 1 1 d . . .
Cl4 Cl 0.9151(3) 0.5354(2) 0.27713(12) 0.1268(15) Uani 1 1 d . . .
C2S C 0.9200(9) 0.6465(7) 0.2731(3) 0.109(5) Uani 1 1 d . . .
H2S1 H 0.9720 0.6658 0.2887 0.131 Uiso 1 1 calc R . .
H2S2 H 0.8853 0.6734 0.2921 0.131 Uiso 1 1 calc R . .
Cl5 Cl 1.0595(3) 0.2807(3) 0.1952(2) 0.1119(17) Uani 0.782(4) 1 d PD A 1
Cl6 Cl 0.9519(3) 0.3995(5) 0.1342(2) 0.171(3) Uani 0.782(4) 1 d PD A 1
C3S C 0.9769(17) 0.3533(14) 0.1911(10) 0.121(8) Uani 0.782(4) 1 d PD A 1
H3S1 H 0.9340 0.3181 0.1979 0.146 Uiso 0.782(4) 1 calc PR A 1
H3S2 H 0.9889 0.4011 0.2161 0.146 Uiso 0.782(4) 1 calc PR A 1
Cl5D Cl 1.0168(11) 0.2841(12) 0.1571(8) 0.1119(17) Uani 0.218(4) 1 d PD A 2
Cl6D Cl 1.0212(12) 0.4837(16) 0.1718(7) 0.171(3) Uani 0.218(4) 1 d PD A 2
C3D C 0.995(9) 0.3829(19) 0.191(4) 0.121(8) Uani 0.218(4) 1 d PD A 2
H3D1 H 0.9397 0.3842 0.1886 0.146 Uiso 0.218(4) 1 calc PR A 2
H3D2 H 1.0198 0.3754 0.2259 0.146 Uiso 0.218(4) 1 calc PR A 2

loop_
_atom_site_aniso_label
_atom_site_aniso_U_11
_atom_site_aniso_U_22
_atom_site_aniso_U_33
_atom_site_aniso_U_23
_atom_site_aniso_U_13
_atom_site_aniso_U_12
Ni1A 0.0183(4) 0.0251(4) 0.0257(4) -0.0014(4) 0.0057(3) -0.0001(3)
O1A 0.030(2) 0.044(3) 0.025(3) 0.006(2) 0.0061(19) -0.002(2)
N1A 0.018(3) 0.026(3) 0.035(3) -0.003(2) 0.009(2) -0.001(2)
N2A 0.022(3) 0.029(3) 0.030(3) -0.002(2) 0.007(2) 0.000(2)
N3A 0.020(3) 0.026(3) 0.030(3) 0.000(2) 0.009(2) 0.000(2)
N4A 0.019(2) 0.020(3) 0.029(3) -0.002(2) 0.003(2) -0.004(2)
C1A 0.023(3) 0.027(4) 0.029(4) 0.000(3) 0.003(3) 0.001(3)
C2A 0.024(3) 0.035(4) 0.029(4) -0.008(3) 0.001(3) -0.006(3)
C3A 0.035(4) 0.030(4) 0.035(4) -0.012(3) 0.001(3) 0.000(3)
C4A 0.021(3) 0.035(4) 0.025(3) -0.003(3) 0.005(3) 0.004(3)
C5A 0.024(3) 0.037(4) 0.024(3) -0.003(3) 0.004(3) 0.009(3)
C6A 0.025(3) 0.035(4) 0.031(4) 0.000(3) 0.011(3) 0.007(3)
C7A 0.029(3) 0.046(4) 0.028(4) 0.000(3) 0.011(3) 0.004(3)
C8A 0.025(3) 0.038(4) 0.034(4) 0.009(3) 0.011(3) 0.003(3)
C9A 0.022(3) 0.028(4) 0.033(4) 0.006(3) 0.005(3) 0.003(3)
C10A 0.019(3) 0.029(4) 0.041(4) 0.002(3) 0.011(3) 0.003(3)
C11A 0.016(3) 0.032(4) 0.036(4) -0.001(3) 0.007(3) -0.001(3)
C12A 0.028(4) 0.042(4) 0.046(4) -0.005(4) 0.012(3) -0.018(3)
C13A 0.028(4) 0.056(5) 0.029(4) -0.002(4) 0.000(3) -0.015(3)
C14A 0.020(3) 0.038(4) 0.026(4) 0.001(3) 0.004(3) -0.001(3)
C15A 0.022(3) 0.029(4) 0.026(3) 0.002(3) 0.000(3) 0.001(3)
C16A 0.019(3) 0.019(3) 0.027(3) 0.006(3) 0.003(2) 0.000(2)
C17A 0.024(3) 0.020(3) 0.032(4) 0.002(3) 0.007(3) -0.004(3)
C18A 0.018(3) 0.024(3) 0.031(4) 0.000(3) 0.003(3) -0.002(2)
C19A 0.023(3) 0.020(3) 0.027(3) -0.002(3) 0.001(3) 0.000(2)
C20A 0.022(3) 0.022(3) 0.028(3) 0.003(3) 0.003(3) -0.002(3)
C21A 0.030(4) 0.036(4) 0.041(4) -0.010(3) 0.011(3) 0.000(3)
C22A 0.036(4) 0.081(6) 0.036(4) -0.013(4) 0.001(3) 0.009(4)
C23A 0.052(5) 0.105(8) 0.029(4) -0.021(5) 0.005(4) -0.010(5)
C24A 0.059(6) 0.080(7) 0.062(6) -0.032(5) 0.033(5) -0.018(5)
C25A 0.056(5) 0.044(5) 0.063(6) -0.009(4) 0.030(4) 0.006(4)
C26A 0.044(4) 0.032(4) 0.045(4) -0.007(3) 0.015(3) 0.005(3)
C27A 0.025(3) 0.029(4) 0.034(4) 0.002(3) 0.010(3) 0.001(3)
C28A 0.027(4) 0.041(5) 0.116(8) 0.027(5) 0.026(5) 0.004(3)
C29A 0.025(4) 0.052(5) 0.135(9) 0.038(6) 0.022(5) 0.001(4)
C30A 0.032(4) 0.033(4) 0.060(5) 0.006(4) 0.014(4) -0.007(3)
C31A 0.048(5) 0.042(5) 0.120(8) 0.033(5) 0.034(5) 0.007(4)
C32A 0.034(5) 0.047(5) 0.152(10) 0.042(6) 0.034(5) 0.006(4)
C33A 0.022(3) 0.055(5) 0.028(4) 0.005(3) 0.002(3) -0.011(3)
C34A 0.045(5) 0.069(6) 0.053(5) 0.022(5) 0.018(4) 0.014(4)
C35A 0.053(6) 0.124(10) 0.055(6) 0.050(7) 0.014(5) 0.027(6)
C36A 0.042(5) 0.156(12) 0.035(5) 0.014(7) -0.008(4) -0.035(6)
C37A 0.068(6) 0.120(10) 0.033(5) -0.013(6) 0.011(4) -0.054(6)
C38A 0.062(5) 0.063(6) 0.027(4) -0.002(4) 0.006(4) -0.025(4)
C39A 0.028(4) 0.024(4) 0.050(5) -0.010(3) 0.010(3) -0.003(3)
C40A 0.027(4) 0.046(5) 0.056(5) 0.011(4) 0.009(3) 0.001(3)
C41A 0.027(4) 0.049(5) 0.059(5) -0.003(4) 0.009(4) -0.009(3)
C42A 0.027(4) 0.044(5) 0.078(6) -0.007(4) 0.011(4) -0.006(3)
C43A 0.031(4) 0.044(5) 0.059(5) -0.012(4) 0.000(4) -0.004(3)
C44A 0.032(4) 0.035(4) 0.043(4) -0.001(3) 0.004(3) 0.001(3)
Ni1B 0.0209(4) 0.0272(5) 0.0297(5) -0.0003(4) 0.0029(3) 0.0004(3)
O1B 0.030(2) 0.046(3) 0.030(3) -0.008(2) 0.007(2) -0.001(2)
N1B 0.024(3) 0.032(3) 0.028(3) -0.002(2) 0.003(2) 0.001(2)
N2B 0.029(3) 0.032(3) 0.041(3) 0.002(3) 0.009(2) 0.001(3)
N3B 0.028(3) 0.025(3) 0.039(3) -0.001(3) 0.007(2) -0.003(2)
N4B 0.023(3) 0.018(3) 0.036(3) 0.001(2) 0.010(2) 0.002(2)
C1B 0.034(4) 0.026(4) 0.029(4) -0.005(3) 0.006(3) 0.003(3)
C2B 0.031(4) 0.038(4) 0.031(4) -0.001(3) 0.009(3) -0.004(3)
C3B 0.038(4) 0.038(4) 0.027(4) 0.005(3) 0.003(3) 0.005(3)
C4B 0.031(4) 0.033(4) 0.030(4) -0.007(3) 0.005(3) 0.003(3)
C5B 0.030(4) 0.036(4) 0.033(4) 0.003(3) -0.005(3) 0.005(3)
C6B 0.029(4) 0.044(4) 0.039(4) 0.008(4) 0.000(3) -0.005(3)
C7B 0.037(4) 0.066(6) 0.047(5) 0.010(4) -0.008(4) -0.015(4)
C8B 0.029(4) 0.054(5) 0.058(5) 0.008(4) -0.012(4) -0.012(4)
C9B 0.024(4) 0.032(4) 0.054(5) 0.001(4) 0.003(3) -0.003(3)
C10B 0.025(3) 0.030(4) 0.043(4) 0.000(3) 0.005(3) -0.002(3)
C11B 0.025(3) 0.022(3) 0.048(4) -0.003(3) 0.010(3) -0.005(3)
C12B 0.029(4) 0.031(4) 0.050(4) 0.003(4) 0.015(3) -0.001(3)
C13B 0.037(4) 0.035(4) 0.034(4) 0.003(3) 0.013(3) -0.001(3)
C14B 0.030(4) 0.020(3) 0.035(4) 0.001(3) 0.007(3) 0.003(3)
C15B 0.030(3) 0.020(3) 0.027(3) 0.005(3) 0.008(3) 0.004(3)
C16B 0.022(3) 0.025(3) 0.027(3) -0.003(3) 0.008(3) 0.003(3)
C17B 0.027(3) 0.031(4) 0.024(4) 0.000(3) 0.006(3) -0.001(3)
C18B 0.020(3) 0.027(3) 0.030(3) -0.001(3) 0.004(2) -0.004(3)
C19B 0.018(3) 0.020(3) 0.027(3) -0.008(3) 0.003(2) 0.000(2)
C20B 0.024(3) 0.028(4) 0.027(4) -0.004(3) 0.010(3) -0.002(3)
C21B 0.028(4) 0.049(5) 0.033(4) 0.008(3) -0.001(3) -0.004(3)
C22B 0.041(4) 0.083(7) 0.043(5) 0.010(5) 0.010(4) 0.020(4)
C23B 0.040(5) 0.082(7) 0.040(5) 0.012(5) 0.005(4) 0.014(4)
C24B 0.042(5) 0.053(5) 0.043(5) 0.008(4) -0.019(4) -0.008(4)
C25B 0.050(5) 0.037(5) 0.063(6) -0.005(4) -0.025(4) -0.004(4)
C26B 0.044(4) 0.038(4) 0.038(4) -0.005(3) -0.009(3) -0.005(3)
C27B 0.029(4) 0.028(4) 0.060(5) 0.011(4) 0.003(4) 0.000(3)
C28B 0.037(4) 0.034(4) 0.065(5) 0.000(4) -0.009(4) -0.001(3)
C29B 0.046(5) 0.040(5) 0.088(7) 0.016(5) -0.013(5) -0.010(4)
C30B 0.026(4) 0.049(6) 0.105(8) 0.030(6) 0.001(5) -0.003(4)
C31B 0.030(4) 0.052(6) 0.101(8) 0.032(6) 0.017(5) 0.017(4)
C32B 0.034(4) 0.042(5) 0.073(6) 0.016(4) 0.009(4) 0.007(3)
C33B 0.025(3) 0.032(4) 0.031(4) -0.002(3) 0.010(3) -0.004(3)
C34B 0.042(4) 0.038(4) 0.041(4) 0.003(3) 0.016(3) 0.012(3)
C35B 0.054(5) 0.050(5) 0.034(4) -0.003(4) 0.020(4) 0.008(4)
C36B 0.042(4) 0.070(6) 0.026(4) 0.002(4) 0.015(3) -0.002(4)
C37B 0.060(5) 0.049(5) 0.041(5) 0.008(4) 0.003(4) 0.016(4)
C38B 0.053(5) 0.035(4) 0.039(4) 0.005(3) 0.006(4) 0.009(4)
C39B 0.033(4) 0.025(4) 0.046(4) 0.003(3) 0.012(3) 0.007(3)
C40B 0.031(4) 0.030(4) 0.046(4) 0.002(3) 0.008(3) 0.003(3)
C41B 0.028(4) 0.026(4) 0.045(4) 0.004(3) 0.014(3) 0.000(3)
C42B 0.034(4) 0.034(4) 0.048(5) -0.002(4) 0.009(3) 0.002(3)
C43B 0.035(4) 0.025(4) 0.040(4) -0.005(3) 0.005(3) -0.009(3)
C44B 0.030(4) 0.029(4) 0.035(4) -0.003(3) 0.009(3) 0.002(3)
Cl1 0.0664(15) 0.0833(18) 0.0690(16) 0.0056(13) 0.0250(12) -0.0154(13)
Cl2 0.0633(14) 0.0643(16) 0.0815(17) -0.0032(13) 0.0172(12) -0.0105(11)
C1S 0.046(5) 0.062(6) 0.076(6) 0.007(5) 0.011(4) 0.011(4)
Cl3 0.120(3) 0.139(3) 0.0687(18) 0.028(2) 0.0093(17) 0.023(2)
Cl4 0.205(4) 0.096(2) 0.076(2) 0.0034(18) 0.023(2) -0.068(3)
C2S 0.231(16) 0.057(7) 0.037(6) 0.009(5) 0.022(7) 0.015(8)
Cl5 0.119(4) 0.110(3) 0.130(4) -0.015(3) 0.077(3) -0.035(3)
Cl6 0.145(5) 0.260(8) 0.117(4) 0.073(5) 0.051(3) -0.025(5)
C3S 0.12(2) 0.163(17) 0.098(10) 0.020(15) 0.059(11) -0.003(16)
Cl5D 0.119(4) 0.110(3) 0.130(4) -0.015(3) 0.077(3) -0.035(3)
Cl6D 0.145(5) 0.260(8) 0.117(4) 0.073(5) 0.051(3) -0.025(5)
C3D 0.12(2) 0.163(17) 0.098(10) 0.020(15) 0.059(11) -0.003(16)

loop_
_atom_type_symbol
_atom_type_description
_atom_type_scat_dispersion_real
_atom_type_scat_dispersion_imag
_atom_type_scat_source
C C 0.0033 0.0016 'International Tables Vol C Tables 4.2.6.8 and 6.1.1.4'
H H 0.0000 0.0000 'International Tables Vol C Tables 4.2.6.8 and 6.1.1.4'
N N 0.0061 0.0033 'International Tables Vol C Tables 4.2.6.8 and 6.1.1.4'
O O 0.0106 0.0060 'International Tables Vol C Tables 4.2.6.8 and 6.1.1.4'
Cl Cl 0.1484 0.1585 'International Tables Vol C Tables 4.2.6.8 and 6.1.1.4'
Ni Ni 0.3393 1.1124 'International Tables Vol C Tables 4.2.6.8 and 6.1.1.4'

loop_
_geom_angle_atom_site_label_1
_geom_angle_atom_site_label_2
_geom_angle_atom_site_label_3
_geom_angle
_geom_angle_site_symmetry_1
_geom_angle_site_symmetry_3
_geom_angle_publ_flag
N3A Ni1A N2A 89.6(2) . . ?
N3A Ni1A N1A 178.2(2) . . ?
N2A Ni1A N1A 90.3(2) . . ?
N3A Ni1A N4A 89.9(2) . . ?
N2A Ni1A N4A 177.0(2) . . ?
N1A Ni1A N4A 90.4(2) . . ?
C1A N1A C4A 105.3(5) . . ?
C1A N1A Ni1A 127.4(4) . . ?
C4A N1A Ni1A 126.8(4) . . ?
C9A N2A C6A 105.5(5) . . ?
C9A N2A Ni1A 126.9(4) . . ?
C6A N2A Ni1A 127.3(4) . . ?
C14A N3A C11A 104.8(5) . . ?
C14A N3A Ni1A 127.3(4) . . ?
C11A N3A Ni1A 127.8(4) . . ?
C16A N4A C19A 108.8(5) . . ?
C16A N4A Ni1A 126.1(4) . . ?
C19A N4A Ni1A 124.8(4) . . ?
N1A C1A C20A 124.3(6) . . ?
N1A C1A C2A 110.4(5) . . ?
C20A C1A C2A 125.2(6) . . ?
C3A C2A C1A 107.4(6) . . ?
C3A C2A H2AA 126.3 . . ?
C1A C2A H2AA 126.3 . . ?
C2A C3A C4A 107.6(6) . . ?
C2A C3A H3AA 126.2 . . ?
C4A C3A H3AA 126.2 . . ?
C5A C4A N1A 123.5(6) . . ?
C5A C4A C3A 126.6(6) . . ?
N1A C4A C3A 109.2(5) . . ?
C4A C5A C6A 122.3(6) . . ?
C4A C5A C21A 121.3(6) . . ?
C6A C5A C21A 115.9(6) . . ?
N2A C6A C5A 123.9(6) . . ?
N2A C6A C7A 109.6(6) . . ?
C5A C6A C7A 126.2(6) . . ?
C8A C7A C6A 107.5(6) . . ?
C8A C7A H7AA 126.2 . . ?
C6A C7A H7AA 126.2 . . ?
C7A C8A C9A 107.8(6) . . ?
C7A C8A H8AA 126.1 . . ?
C9A C8A H8AA 126.1 . . ?
N2A C9A C10A 124.1(6) . . ?
N2A C9A C8A 109.6(6) . . ?
C10A C9A C8A 125.5(6) . . ?
C11A C10A C9A 121.2(6) . . ?
C11A C10A C27A 120.4(6) . . ?
C9A C10A C27A 118.2(6) . . ?
C10A C11A N3A 124.1(6) . . ?
C10A C11A C12A 124.7(6) . . ?
N3A C11A C12A 110.6(6) . . ?
C13A C12A C11A 106.2(6) . . ?
C13A C12A H12A 126.9 . . ?
C11A C12A H12A 126.9 . . ?
C12A C13A C14A 107.6(6) . . ?
C12A C13A H13A 126.2 . . ?
C14A C13A H13A 126.2 . . ?
N3A C14A C15A 123.5(6) . . ?
N3A C14A C13A 110.5(6) . . ?
C15A C14A C13A 125.1(6) . . ?
C16A C15A C14A 120.1(6) . . ?
C16A C15A C33A 120.9(6) . . ?
C14A C15A C33A 118.6(5) . . ?
N4A C16A C15A 125.7(5) . . ?
N4A C16A C17A 109.7(5) . . ?
C15A C16A C17A 123.5(6) . . ?
O1A C17A C16A 129.7(5) . . ?
O1A C17A C18A 126.0(5) . . ?
C16A C17A C18A 104.3(5) . . ?
C19A C18A C17A 100.2(5) . . ?
C19A C18A C18B 110.4(5) . . ?
C17A C18A C18B 110.8(5) . . ?
C19A C18A H18A 111.6 . . ?
C17A C18A H18A 111.6 . . ?
C18B C18A H18A 111.6 . . ?
N4A C19A C20A 124.8(6) . . ?
N4A C19A C18A 110.7(5) . . ?
C20A C19A C18A 124.2(5) . . ?
C19A C20A C1A 119.9(5) . . ?
C19A C20A C39A 122.4(6) . . ?
C1A C20A C39A 117.6(5) . . ?
C26A C21A C22A 119.6(7) . . ?
C26A C21A C5A 120.3(6) . . ?
C22A C21A C5A 120.0(6) . . ?
C23A C22A C21A 120.1(8) . . ?
C23A C22A H22A 120.0 . . ?
C21A C22A H22A 120.0 . . ?
C24A C23A C22A 119.6(8) . . ?
C24A C23A H23A 120.2 . . ?
C22A C23A H23A 120.2 . . ?
C23A C24A C25A 120.9(8) . . ?
C23A C24A H24A 119.5 . . ?
C25A C24A H24A 119.5 . . ?
C26A C25A C24A 119.4(8) . . ?
C26A C25A H25A 120.3 . . ?
C24A C25A H25A 120.3 . . ?
C21A C26A C25A 120.4(7) . . ?
C21A C26A H26A 119.8 . . ?
C25A C26A H26A 119.8 . . ?
C28A C27A C32A 117.3(7) . . ?
C28A C27A C10A 122.6(6) . . ?
C32A C27A C10A 120.0(6) . . ?
C27A C28A C29A 121.6(7) . . ?
C27A C28A H28A 119.2 . . ?
C29A C28A H28A 119.2 . . ?
C30A C29A C28A 120.3(7) . . ?
C30A C29A H29A 119.8 . . ?
C28A C29A H29A 119.8 . . ?
C31A C30A C29A 119.2(7) . . ?
C31A C30A H30A 120.4 . . ?
C29A C30A H30A 120.4 . . ?
C30A C31A C32A 120.4(8) . . ?
C30A C31A H31A 119.8 . . ?
C32A C31A H31A 119.8 . . ?
C27A C32A C31A 121.1(8) . . ?
C27A C32A H32A 119.4 . . ?
C31A C32A H32A 119.4 . . ?
C38A C33A C34A 118.7(7) . . ?
C38A C33A C15A 121.7(7) . . ?
C34A C33A C15A 119.3(7) . . ?
C33A C34A C35A 118.9(9) . . ?
C33A C34A H34A 120.6 . . ?
C35A C34A H34A 120.6 . . ?
C36A C35A C34A 121.4(10) . . ?
C36A C35A H35A 119.3 . . ?
C34A C35A H35A 119.3 . . ?
C37A C36A C35A 119.6(9) . . ?
C37A C36A H36A 120.2 . . ?
C35A C36A H36A 120.2 . . ?
C36A C37A C38A 118.8(10) . . ?
C36A C37A H37A 120.6 . . ?
C38A C37A H37A 120.6 . . ?
C33A C38A C37A 122.4(9) . . ?
C33A C38A H38A 118.8 . . ?
C37A C38A H38A 118.8 . . ?
C40A C39A C44A 118.1(6) . . ?
C40A C39A C20A 122.7(6) . . ?
C44A C39A C20A 119.2(6) . . ?
C39A C40A C41A 122.8(7) . . ?
C39A C40A H40A 118.6 . . ?
C41A C40A H40A 118.6 . . ?
C40A C41A C42A 119.0(7) . . ?
C40A C41A H41A 120.5 . . ?
C42A C41A H41A 120.5 . . ?
C43A C42A C41A 119.8(7) . . ?
C43A C42A H42A 120.1 . . ?
C41A C42A H42A 120.1 . . ?
C44A C43A C42A 119.3(7) . . ?
C44A C43A H43A 120.3 . . ?
C42A C43A H43A 120.3 . . ?
C43A C44A C39A 121.0(7) . . ?
C43A C44A H44A 119.5 . . ?
C39A C44A H44A 119.5 . . ?
N4B Ni1B N2B 177.4(2) . . ?
N4B Ni1B N3B 88.0(2) . . ?
N2B Ni1B N3B 90.6(2) . . ?
N4B Ni1B N1B 90.9(2) . . ?
N2B Ni1B N1B 90.6(2) . . ?
N3B Ni1B N1B 176.9(2) . . ?
C4B N1B C1B 104.6(5) . . ?
C4B N1B Ni1B 126.0(4) . . ?
C1B N1B Ni1B 128.7(4) . . ?
C6B N2B C9B 106.0(5) . . ?
C6B N2B Ni1B 127.0(4) . . ?
C9B N2B Ni1B 127.0(5) . . ?
C14B N3B C11B 104.8(5) . . ?
C14B N3B Ni1B 128.1(4) . . ?
C11B N3B Ni1B 127.1(5) . . ?
C19B N4B C16B 107.5(5) . . ?
C19B N4B Ni1B 123.2(4) . . ?
C16B N4B Ni1B 129.1(4) . . ?
C20B C1B N1B 122.3(6) . . ?
C20B C1B C2B 127.3(6) . . ?
N1B C1B C2B 110.3(5) . . ?
C3B C2B C1B 106.6(6) . . ?
C3B C2B H2BA 126.7 . . ?
C1B C2B H2BA 126.7 . . ?
C2B C3B C4B 108.5(6) . . ?
C2B C3B H3BA 125.8 . . ?
C4B C3B H3BA 125.8 . . ?
N1B C4B C5B 125.2(6) . . ?
N1B C4B C3B 110.0(6) . . ?
C5B C4B C3B 124.6(6) . . ?
C6B C5B C4B 121.1(6) . . ?
C6B C5B C21B 120.5(6) . . ?
C4B C5B C21B 118.4(6) . . ?
C5B C6B N2B 126.8(6) . . ?
C5B C6B C7B 123.5(7) . . ?
N2B C6B C7B 109.7(6) . . ?
C8B C7B C6B 107.3(7) . . ?
C8B C7B H7BA 126.4 . . ?
C6B C7B H7BA 126.4 . . ?
C7B C8B C9B 107.4(6) . . ?
C7B C8B H8BA 126.3 . . ?
C9B C8B H8BA 126.3 . . ?
C10B C9B N2B 125.4(6) . . ?
C10B C9B C8B 123.9(6) . . ?
N2B C9B C8B 109.5(6) . . ?
C9B C10B C11B 121.6(6) . . ?
C9B C10B C27B 116.7(6) . . ?
C11B C10B C27B 121.8(6) . . ?
C10B C11B N3B 124.9(6) . . ?
C10B C11B C12B 125.4(6) . . ?
N3B C11B C12B 109.6(6) . . ?
C13B C12B C11B 107.2(6) . . ?
C13B C12B H12B 126.4 . . ?
C11B C12B H12B 126.4 . . ?
C12B C13B C14B 107.6(6) . . ?
C12B C13B H13B 126.2 . . ?
C14B C13B H13B 126.2 . . ?
N3B C14B C13B 110.7(6) . . ?
N3B C14B C15B 125.5(6) . . ?
C13B C14B C15B 123.6(6) . . ?
C16B C15B C14B 119.4(6) . . ?
C16B C15B C33B 121.9(6) . . ?
C14B C15B C33B 118.3(5) . . ?
C15B C16B N4B 125.4(5) . . ?
C15B C16B C17B 125.7(6) . . ?
N4B C16B C17B 108.8(5) . . ?
O1B C17B C16B 128.4(6) . . ?
O1B C17B C18B 127.8(6) . . ?
C16B C17B C18B 103.8(5) . . ?
C19B C18B C44B 101.5(5) . . ?
C19B C18B C17B 98.8(5) . . ?
C44B C18B C17B 124.6(5) . . ?
C19B C18B C18A 109.6(5) . . ?
C44B C18B C18A 113.7(5) . . ?
C17B C18B C18A 106.7(5) . . ?
N4B C19B C20B 129.8(5) . . ?
N4B C19B C18B 113.9(5) . . ?
C20B C19B C18B 113.5(5) . . ?
C19B C20B C1B 120.9(6) . . ?
C19B C20B C39B 106.4(5) . . ?
C1B C20B C39B 129.9(6) . . ?
C26B C21B C22B 118.5(7) . . ?
C26B C21B C5B 119.9(7) . . ?
C22B C21B C5B 121.6(7) . . ?
C23B C22B C21B 120.6(8) . . ?
C23B C22B H22B 119.7 . . ?
C21B C22B H22B 119.7 . . ?
C24B C23B C22B 120.8(8) . . ?
C24B C23B H23B 119.6 . . ?
C22B C23B H23B 119.6 . . ?
C23B C24B C25B 119.4(8) . . ?
C23B C24B H24B 120.3 . . ?
C25B C24B H24B 120.3 . . ?
C24B C25B C26B 120.6(8) . . ?
C24B C25B H25B 119.7 . . ?
C26B C25B H25B 119.7 . . ?
C21B C26B C25B 119.9(8) . . ?
C21B C26B H26B 120.1 . . ?
C25B C26B H26B 120.1 . . ?
C32B C27B C28B 118.0(7) . . ?
C32B C27B C10B 122.0(7) . . ?
C28B C27B C10B 119.9(7) . . ?
C29B C28B C27B 120.6(9) . . ?
C29B C28B H28B 119.7 . . ?
C27B C28B H28B 119.7 . . ?
C30B C29B C28B 120.7(9) . . ?
C30B C29B H29B 119.6 . . ?
C28B C29B H29B 119.6 . . ?
C31B C30B C29B 120.0(8) . . ?
C31B C30B H30B 120.0 . . ?
C29B C30B H30B 120.0 . . ?
C30B C31B C32B 121.0(9) . . ?
C30B C31B H31B 119.5 . . ?
C32B C31B H31B 119.5 . . ?
C27B C32B C31B 119.5(9) . . ?
C27B C32B H32B 120.2 . . ?
C31B C32B H32B 120.2 . . ?
C38B C33B C34B 118.1(6) . . ?
C38B C33B C15B 120.4(6) . . ?
C34B C33B C15B 121.5(6) . . ?
C35B C34B C33B 120.3(7) . . ?
C35B C34B H34B 119.9 . . ?
C33B C34B H34B 119.9 . . ?
C36B C35B C34B 120.9(7) . . ?
C36B C35B H35B 119.5 . . ?
C34B C35B H35B 119.5 . . ?
C35B C36B C37B 119.7(7) . . ?
C35B C36B H36B 120.1 . . ?
C37B C36B H36B 120.1 . . ?
C36B C37B C38B 119.7(7) . . ?
C36B C37B H37B 120.2 . . ?
C38B C37B H37B 120.2 . . ?
C33B C38B C37B 121.3(7) . . ?
C33B C38B H38B 119.4 . . ?
C37B C38B H38B 119.4 . . ?
C40B C39B C44B 118.0(6) . . ?
C40B C39B C20B 133.4(6) . . ?
C44B C39B C20B 108.1(6) . . ?
C41B C40B C39B 120.4(7) . . ?
C41B C40B H40B 119.8 . . ?
C39B C40B H40B 119.8 . . ?
C40B C41B C42B 121.6(6) . . ?
C40B C41B H41B 119.2 . . ?
C42B C41B H41B 119.2 . . ?
C41B C42B C43B 120.3(7) . . ?
C41B C42B H42B 119.8 . . ?
C43B C42B H42B 119.8 . . ?
C44B C43B C42B 117.8(7) . . ?
C44B C43B H43B 121.1 . . ?
C42B C43B H43B 121.1 . . ?
C43B C44B C39B 121.7(6) . . ?
C43B C44B C18B 129.7(6) . . ?
C39B C44B C18B 108.6(5) . . ?
Cl1 C1S Cl2 110.4(5) . . ?
Cl1 C1S H1S1 109.6 . . ?
Cl2 C1S H1S1 109.6 . . ?
Cl1 C1S H1S2 109.6 . . ?
Cl2 C1S H1S2 109.6 . . ?
H1S1 C1S H1S2 108.1 . . ?
Cl4 C2S Cl3 114.4(6) . . ?
Cl4 C2S H2S1 108.7 . . ?
Cl3 C2S H2S1 108.7 . . ?
Cl4 C2S H2S2 108.7 . . ?
Cl3 C2S H2S2 108.7 . . ?
H2S1 C2S H2S2 107.6 . . ?
Cl6 C3S Cl5 110.3(8) . . ?
Cl6 C3S H3S1 109.6 . . ?
Cl5 C3S H3S1 109.6 . . ?
Cl6 C3S H3S2 109.6 . . ?
Cl5 C3S H3S2 109.6 . . ?
H3S1 C3S H3S2 108.1 . . ?
Cl6D C3D Cl5D 117(2) . . ?
Cl6D C3D H3D1 108.1 . . ?
Cl5D C3D H3D1 108.1 . . ?
Cl6D C3D H3D2 108.1 . . ?
Cl5D C3D H3D2 108.1 . . ?
H3D1 C3D H3D2 107.3 . . ?

loop_
_geom_bond_atom_site_label_1
_geom_bond_atom_site_label_2
_geom_bond_distance
_geom_bond_site_symmetry_2
_geom_bond_publ_flag
Ni1A N3A 1.889(5) . ?
Ni1A N2A 1.896(5) . ?
Ni1A N1A 1.896(5) . ?
Ni1A N4A 1.897(5) . ?
O1A C17A 1.210(7) . ?
N1A C1A 1.377(8) . ?
N1A C4A 1.395(8) . ?
N2A C9A 1.379(8) . ?
N2A C6A 1.389(8) . ?
N3A C14A 1.370(8) . ?
N3A C11A 1.388(8) . ?
N4A C16A 1.371(8) . ?
N4A C19A 1.378(7) . ?
C1A C20A 1.412(9) . ?
C1A C2A 1.424(9) . ?
C2A C3A 1.345(9) . ?
C2A H2AA 0.9500 . ?
C3A C4A 1.432(9) . ?
C3A H3AA 0.9500 . ?
C4A C5A 1.369(9) . ?
C5A C6A 1.407(9) . ?
C5A C21A 1.517(9) . ?
C6A C7A 1.419(9) . ?
C7A C8A 1.342(10) . ?
C7A H7AA 0.9500 . ?
C8A C9A 1.422(9) . ?
C8A H8AA 0.9500 . ?
C9A C10A 1.402(9) . ?
C10A C11A 1.378(9) . ?
C10A C27A 1.508(9) . ?
C11A C12A 1.430(9) . ?
C12A C13A 1.354(10) . ?
C12A H12A 0.9500 . ?
C13A C14A 1.425(9) . ?
C13A H13A 0.9500 . ?
C14A C15A 1.404(9) . ?
C15A C16A 1.380(8) . ?
C15A C33A 1.499(9) . ?
C16A C17A 1.482(8) . ?
C17A C18A 1.530(8) . ?
C18A C19A 1.489(9) . ?
C18A C18B 1.600(9) . ?
C18A H18A 1.0000 . ?
C19A C20A 1.389(8) . ?
C20A C39A 1.507(9) . ?
C21A C26A 1.381(9) . ?
C21A C22A 1.395(10) . ?
C22A C23A 1.384(11) . ?
C22A H22A 0.9500 . ?
C23A C24A 1.373(12) . ?
C23A H23A 0.9500 . ?
C24A C25A 1.384(12) . ?
C24A H24A 0.9500 . ?
C25A C26A 1.384(10) . ?
C25A H25A 0.9500 . ?
C26A H26A 0.9500 . ?
C27A C28A 1.348(9) . ?
C27A C32A 1.371(10) . ?
C28A C29A 1.395(10) . ?
C28A H28A 0.9500 . ?
C29A C30A 1.351(11) . ?
C29A H29A 0.9500 . ?
C30A C31A 1.342(10) . ?
C30A H30A 0.9500 . ?
C31A C32A 1.394(11) . ?
C31A H31A 0.9500 . ?
C32A H32A 0.9500 . ?
C33A C38A 1.359(11) . ?
C33A C34A 1.384(11) . ?
C34A C35A 1.398(12) . ?
C34A H34A 0.9500 . ?
C35A C36A 1.368(16) . ?
C35A H35A 0.9500 . ?
C36A C37A 1.364(16) . ?
C36A H36A 0.9500 . ?
C37A C38A 1.393(11) . ?
C37A H37A 0.9500 . ?
C38A H38A 0.9500 . ?
C39A C40A 1.373(10) . ?
C39A C44A 1.404(10) . ?
C40A C41A 1.376(9) . ?
C40A H40A 0.9500 . ?
C41A C42A 1.404(11) . ?
C41A H41A 0.9500 . ?
C42A C43A 1.399(11) . ?
C42A H42A 0.9500 . ?
C43A C44A 1.393(10) . ?
C43A H43A 0.9500 . ?
C44A H44A 0.9500 . ?
Ni1B N4B 1.897(5) . ?
Ni1B N2B 1.906(5) . ?
Ni1B N3B 1.924(6) . ?
Ni1B N1B 1.947(5) . ?
O1B C17B 1.208(7) . ?
N1B C4B 1.385(8) . ?
N1B C1B 1.395(8) . ?
N2B C6B 1.383(9) . ?
N2B C9B 1.392(8) . ?
N3B C14B 1.361(8) . ?
N3B C11B 1.401(8) . ?
N4B C19B 1.362(7) . ?
N4B C16B 1.382(8) . ?
C1B C20B 1.386(9) . ?
C1B C2B 1.421(9) . ?
C2B C3B 1.347(9) . ?
C2B H2BA 0.9500 . ?
C3B C4B 1.410(10) . ?
C3B H3BA 0.9500 . ?
C4B C5B 1.394(9) . ?
C5B C6B 1.373(10) . ?
C5B C21B 1.487(9) . ?
C6B C7B 1.439(10) . ?
C7B C8B 1.357(11) . ?
C7B H7BA 0.9500 . ?
C8B C9B 1.435(10) . ?
C8B H8BA 0.9500 . ?
C9B C10B 1.389(10) . ?
C10B C11B 1.394(9) . ?
C10B C27B 1.481(9) . ?
C11B C12B 1.423(10) . ?
C12B C13B 1.336(9) . ?
C12B H12B 0.9500 . ?
C13B C14B 1.422(9) . ?
C13B H13B 0.9500 . ?
C14B C15B 1.424(9) . ?
C15B C16B 1.348(8) . ?
C15B C33B 1.486(9) . ?
C16B C17B 1.515(8) . ?
C17B C18B 1.527(9) . ?
C18B C19B 1.493(8) . ?
C18B C44B 1.521(9) . ?
C19B C20B 1.375(9) . ?
C20B C39B 1.499(9) . ?
C21B C26B 1.385(10) . ?
C21B C22B 1.388(10) . ?
C22B C23B 1.375(11) . ?
C22B H22B 0.9500 . ?
C23B C24B 1.366(12) . ?
C23B H23B 0.9500 . ?
C24B C25B 1.369(12) . ?
C24B H24B 0.9500 . ?
C25B C26B 1.394(11) . ?
C25B H25B 0.9500 . ?
C26B H26B 0.9500 . ?
C27B C32B 1.398(11) . ?
C27B C28B 1.402(11) . ?
C28B C29B 1.379(11) . ?
C28B H28B 0.9500 . ?
C29B C30B 1.366(13) . ?
C29B H29B 0.9500 . ?
C30B C31B 1.354(13) . ?
C30B H30B 0.9500 . ?
C31B C32B 1.404(11) . ?
C31B H31B 0.9500 . ?
C32B H32B 0.9500 . ?
C33B C38B 1.371(9) . ?
C33B C34B 1.394(9) . ?
C34B C35B 1.380(10) . ?
C34B H34B 0.9500 . ?
C35B C36B 1.365(11) . ?
C35B H35B 0.9500 . ?
C36B C37B 1.369(11) . ?
C36B H36B 0.9500 . ?
C37B C38B 1.395(10) . ?
C37B H37B 0.9500 . ?
C38B H38B 0.9500 . ?
C39B C40B 1.374(10) . ?
C39B C44B 1.433(9) . ?
C40B C41B 1.369(9) . ?
C40B H40B 0.9500 . ?
C41B C42B 1.383(10) . ?
C41B H41B 0.9500 . ?
C42B C43B 1.396(10) . ?
C42B H42B 0.9500 . ?
C43B C44B 1.386(9) . ?
C43B H43B 0.9500 . ?
Cl1 C1S 1.772(9) . ?
Cl2 C1S 1.777(9) . ?
C1S H1S1 0.9900 . ?
C1S H1S2 0.9900 . ?
Cl3 C2S 1.746(9) . ?
Cl4 C2S 1.672(11) . ?
C2S H2S1 0.9900 . ?
C2S H2S2 0.9900 . ?
Cl5 C3S 1.83(3) . ?
Cl6 C3S 1.70(3) . ?
C3S H3S1 0.9900 . ?
C3S H3S2 0.9900 . ?
Cl5D C3D 1.84(3) . ?
Cl6D C3D 1.70(3) . ?
C3D H3D1 0.9900 . ?
C3D H3D2 0.9900 . ?

loop_
_geom_torsion_atom_site_label_1
_geom_torsion_atom_site_label_2
_geom_torsion_atom_site_label_3
_geom_torsion_atom_site_label_4
_geom_torsion
_geom_torsion_site_symmetry_1
_geom_torsion_site_symmetry_2
_geom_torsion_site_symmetry_3
_geom_torsion_site_symmetry_4
_geom_torsion_publ_flag
N3A Ni1A N1A C1A -111(7) . . . . ?
N2A Ni1A N1A C1A 163.6(5) . . . . ?
N4A Ni1A N1A C1A -13.4(5) . . . . ?
N3A Ni1A N1A C4A 59(7) . . . . ?
N2A Ni1A N1A C4A -26.4(5) . . . . ?
N4A Ni1A N1A C4A 156.6(5) . . . . ?
N3A Ni1A N2A C9A 25.5(5) . . . . ?
N1A Ni1A N2A C9A -156.3(5) . . . . ?
N4A Ni1A N2A C9A -55(4) . . . . ?
N3A Ni1A N2A C6A -161.2(5) . . . . ?
N1A Ni1A N2A C6A 17.0(5) . . . . ?
N4A Ni1A N2A C6A 119(4) . . . . ?
N2A Ni1A N3A C14A 156.9(5) . . . . ?
N1A Ni1A N3A C14A 71(7) . . . . ?
N4A Ni1A N3A C14A -26.1(5) . . . . ?
N2A Ni1A N3A C11A -21.7(5) . . . . ?
N1A Ni1A N3A C11A -107(7) . . . . ?
N4A Ni1A N3A C11A 155.3(5) . . . . ?
N3A Ni1A N4A C16A 21.8(5) . . . . ?
N2A Ni1A N4A C16A 102(4) . . . . ?
N1A Ni1A N4A C16A -156.5(5) . . . . ?
N3A Ni1A N4A C19A -151.6(5) . . . . ?
N2A Ni1A N4A C19A -72(4) . . . . ?
N1A Ni1A N4A C19A 30.1(5) . . . . ?
C4A N1A C1A C20A -178.7(6) . . . . ?
Ni1A N1A C1A C20A -7.0(9) . . . . ?
C4A N1A C1A C2A -2.1(7) . . . . ?
Ni1A N1A C1A C2A 169.6(4) . . . . ?
N1A C1A C2A C3A -0.6(8) . . . . ?
C20A C1A C2A C3A 176.0(6) . . . . ?
C1A C2A C3A C4A 2.9(8) . . . . ?
C1A N1A C4A C5A -167.2(6) . . . . ?
Ni1A N1A C4A C5A 21.0(9) . . . . ?
C1A N1A C4A C3A 3.9(7) . . . . ?
Ni1A N1A C4A C3A -167.9(4) . . . . ?
C2A C3A C4A C5A 166.4(7) . . . . ?
C2A C3A C4A N1A -4.3(8) . . . . ?
N1A C4A C5A C6A 3.2(10) . . . . ?
C3A C4A C5A C6A -166.3(6) . . . . ?
N1A C4A C5A C21A 174.8(6) . . . . ?
C3A C4A C5A C21A 5.3(10) . . . . ?
C9A N2A C6A C5A 172.9(6) . . . . ?
Ni1A N2A C6A C5A -1.5(9) . . . . ?
C9A N2A C6A C7A -0.7(7) . . . . ?
Ni1A N2A C6A C7A -175.1(4) . . . . ?
C4A C5A C6A N2A -13.0(10) . . . . ?
C21A C5A C6A N2A 175.0(6) . . . . ?
C4A C5A C6A C7A 159.5(6) . . . . ?
C21A C5A C6A C7A -12.5(10) . . . . ?
N2A C6A C7A C8A 1.8(7) . . . . ?
C5A C6A C7A C8A -171.6(6) . . . . ?
C6A C7A C8A C9A -2.1(7) . . . . ?
C6A N2A C9A C10A 169.6(6) . . . . ?
Ni1A N2A C9A C10A -15.9(9) . . . . ?
C6A N2A C9A C8A -0.6(7) . . . . ?
Ni1A N2A C9A C8A 173.9(4) . . . . ?
C7A C8A C9A N2A 1.7(7) . . . . ?
C7A C8A C9A C10A -168.3(6) . . . . ?
N2A C9A C10A C11A -7.6(9) . . . . ?
C8A C9A C10A C11A 161.1(6) . . . . ?
N2A C9A C10A C27A 177.1(6) . . . . ?
C8A C9A C10A C27A -14.2(9) . . . . ?
C9A C10A C11A N3A 11.8(10) . . . . ?
C27A C10A C11A N3A -173.1(6) . . . . ?
C9A C10A C11A C12A -159.0(6) . . . . ?
C27A C10A C11A C12A 16.1(10) . . . . ?
C14A N3A C11A C10A -171.1(6) . . . . ?
Ni1A N3A C11A C10A 7.7(9) . . . . ?
C14A N3A C11A C12A 0.8(7) . . . . ?
Ni1A N3A C11A C12A 179.7(4) . . . . ?
C10A C11A C12A C13A 168.1(7) . . . . ?
N3A C11A C12A C13A -3.8(8) . . . . ?
C11A C12A C13A C14A 5.0(8) . . . . ?
C11A N3A C14A C15A -167.2(6) . . . . ?
Ni1A N3A C14A C15A 13.9(9) . . . . ?
C11A N3A C14A C13A 2.4(7) . . . . ?
Ni1A N3A C14A C13A -176.5(5) . . . . ?
C12A C13A C14A N3A -4.8(8) . . . . ?
C12A C13A C14A C15A 164.6(7) . . . . ?
N3A C14A C15A C16A 12.2(10) . . . . ?
C13A C14A C15A C16A -155.8(7) . . . . ?
N3A C14A C15A C33A -175.0(6) . . . . ?
C13A C14A C15A C33A 16.9(10) . . . . ?
C19A N4A C16A C15A 169.0(6) . . . . ?
Ni1A N4A C16A C15A -5.2(9) . . . . ?
C19A N4A C16A C17A 0.4(7) . . . . ?
Ni1A N4A C16A C17A -173.9(4) . . . . ?
C14A C15A C16A N4A -16.6(10) . . . . ?
C33A C15A C16A N4A 170.7(6) . . . . ?
C14A C15A C16A C17A 150.6(6) . . . . ?
C33A C15A C16A C17A -22.1(9) . . . . ?
N4A C16A C17A O1A -167.4(6) . . . . ?
C15A C16A C17A O1A 23.6(10) . . . . ?
N4A C16A C17A C18A 14.9(6) . . . . ?
C15A C16A C17A C18A -154.0(6) . . . . ?
O1A C17A C18A C19A 159.7(6) . . . . ?
C16A C17A C18A C19A -22.5(6) . . . . ?
O1A C17A C18A C18B -83.7(8) . . . . ?
C16A C17A C18A C18B 94.1(6) . . . . ?
C16A N4A C19A C20A 156.6(6) . . . . ?
Ni1A N4A C19A C20A -29.0(8) . . . . ?
C16A N4A C19A C18A -16.5(7) . . . . ?
Ni1A N4A C19A C18A 157.9(4) . . . . ?
C17A C18A C19A N4A 24.5(6) . . . . ?
C18B C18A C19A N4A -92.4(6) . . . . ?
C17A C18A C19A C20A -148.7(6) . . . . ?
C18B C18A C19A C20A 94.4(7) . . . . ?
N4A C19A C20A C1A 0.9(9) . . . . ?
C18A C19A C20A C1A 173.1(6) . . . . ?
N4A C19A C20A C39A -173.7(6) . . . . ?
C18A C19A C20A C39A -1.5(10) . . . . ?
N1A C1A C20A C19A 17.6(10) . . . . ?
C2A C1A C20A C19A -158.5(6) . . . . ?
N1A C1A C20A C39A -167.6(6) . . . . ?
C2A C1A C20A C39A 16.3(9) . . . . ?
C4A C5A C21A C26A 118.3(7) . . . . ?
C6A C5A C21A C26A -69.6(9) . . . . ?
C4A C5A C21A C22A -66.9(10) . . . . ?
C6A C5A C21A C22A 105.2(8) . . . . ?
C26A C21A C22A C23A -1.0(13) . . . . ?
C5A C21A C22A C23A -175.8(8) . . . . ?
C21A C22A C23A C24A 0.0(14) . . . . ?
C22A C23A C24A C25A 0.8(15) . . . . ?
C23A C24A C25A C26A -0.6(14) . . . . ?
C22A C21A C26A C25A 1.1(11) . . . . ?
C5A C21A C26A C25A 175.9(7) . . . . ?
C24A C25A C26A C21A -0.3(12) . . . . ?
C11A C10A C27A C28A -82.4(9) . . . . ?
C9A C10A C27A C28A 92.9(9) . . . . ?
C11A C10A C27A C32A 101.7(9) . . . . ?
C9A C10A C27A C32A -83.0(9) . . . . ?
C32A C27A C28A C29A -0.9(14) . . . . ?
C10A C27A C28A C29A -176.9(9) . . . . ?
C27A C28A C29A C30A -1.0(16) . . . . ?
C28A C29A C30A C31A 1.9(15) . . . . ?
C29A C30A C31A C32A -1.0(16) . . . . ?
C28A C27A C32A C31A 1.8(15) . . . . ?
C10A C27A C32A C31A 178.0(9) . . . . ?
C30A C31A C32A C27A -0.9(17) . . . . ?
C16A C15A C33A C38A 105.4(8) . . . . ?
C14A C15A C33A C38A -67.3(9) . . . . ?
C16A C15A C33A C34A -80.5(8) . . . . ?
C14A C15A C33A C34A 106.8(8) . . . . ?
C38A C33A C34A C35A -0.6(11) . . . . ?
C15A C33A C34A C35A -174.9(7) . . . . ?
C33A C34A C35A C36A -0.9(13) . . . . ?
C34A C35A C36A C37A 0.9(15) . . . . ?
C35A C36A C37A C38A 0.5(14) . . . . ?
C34A C33A C38A C37A 2.1(12) . . . . ?
C15A C33A C38A C37A 176.2(7) . . . . ?
C36A C37A C38A C33A -2.0(13) . . . . ?
C19A C20A C39A C40A 60.7(9) . . . . ?
C1A C20A C39A C40A -114.0(8) . . . . ?
C19A C20A C39A C44A -123.0(7) . . . . ?
C1A C20A C39A C44A 62.3(8) . . . . ?
C44A C39A C40A C41A 1.3(11) . . . . ?
C20A C39A C40A C41A 177.7(7) . . . . ?
C39A C40A C41A C42A -0.8(12) . . . . ?
C40A C41A C42A C43A 0.2(12) . . . . ?
C41A C42A C43A C44A -0.2(12) . . . . ?
C42A C43A C44A C39A 0.7(11) . . . . ?
C40A C39A C44A C43A -1.3(11) . . . . ?
C20A C39A C44A C43A -177.8(6) . . . . ?
N4B Ni1B N1B C4B 162.6(5) . . . . ?
N2B Ni1B N1B C4B -19.5(5) . . . . ?
N3B Ni1B N1B C4B 93(4) . . . . ?
N4B Ni1B N1B C1B -6.4(6) . . . . ?
N2B Ni1B N1B C1B 171.4(6) . . . . ?
N3B Ni1B N1B C1B -76(4) . . . . ?
N4B Ni1B N2B C6B 138(5) . . . . ?
N3B Ni1B N2B C6B -163.7(6) . . . . ?
N1B Ni1B N2B C6B 13.5(6) . . . . ?
N4B Ni1B N2B C9B -38(5) . . . . ?
N3B Ni1B N2B C9B 20.1(6) . . . . ?
N1B Ni1B N2B C9B -162.7(6) . . . . ?
N4B Ni1B N3B C14B -16.9(5) . . . . ?
N2B Ni1B N3B C14B 165.3(5) . . . . ?
N1B Ni1B N3B C14B 53(4) . . . . ?
N4B Ni1B N3B C11B 161.8(5) . . . . ?
N2B Ni1B N3B C11B -16.0(5) . . . . ?
N1B Ni1B N3B C11B -128(4) . . . . ?
N2B Ni1B N4B C19B -105(5) . . . . ?
N3B Ni1B N4B C19B -163.2(5) . . . . ?
N1B Ni1B N4B C19B 19.6(5) . . . . ?
N2B Ni1B N4B C16B 81(5) . . . . ?
N3B Ni1B N4B C16B 22.0(5) . . . . ?
N1B Ni1B N4B C16B -155.1(5) . . . . ?
C4B N1B C1B C20B -176.3(6) . . . . ?
Ni1B N1B C1B C20B -5.4(9) . . . . ?
C4B N1B C1B C2B -0.3(7) . . . . ?
Ni1B N1B C1B C2B 170.6(4) . . . . ?
C20B C1B C2B C3B 175.2(7) . . . . ?
N1B C1B C2B C3B -0.5(8) . . . . ?
C1B C2B C3B C4B 1.1(8) . . . . ?
C1B N1B C4B C5B -174.0(6) . . . . ?
Ni1B N1B C4B C5B 14.8(10) . . . . ?
C1B N1B C4B C3B 1.0(7) . . . . ?
Ni1B N1B C4B C3B -170.2(4) . . . . ?
C2B C3B C4B N1B -1.3(8) . . . . ?
C2B C3B C4B C5B 173.7(7) . . . . ?
N1B C4B C5B C6B 3.2(11) . . . . ?
C3B C4B C5B C6B -171.1(7) . . . . ?
N1B C4B C5B C21B -177.9(6) . . . . ?
C3B C4B C5B C21B 7.8(11) . . . . ?
C4B C5B C6B N2B -10.3(12) . . . . ?
C21B C5B C6B N2B 170.8(7) . . . . ?
C4B C5B C6B C7B 166.2(7) . . . . ?
C21B C5B C6B C7B -12.7(12) . . . . ?
C9B N2B C6B C5B 175.2(8) . . . . ?
Ni1B N2B C6B C5B -1.7(11) . . . . ?
C9B N2B C6B C7B -1.7(8) . . . . ?
Ni1B N2B C6B C7B -178.5(5) . . . . ?
C5B C6B C7B C8B -174.2(8) . . . . ?
N2B C6B C7B C8B 2.8(10) . . . . ?
C6B C7B C8B C9B -2.7(10) . . . . ?
C6B N2B C9B C10B 168.1(7) . . . . ?
Ni1B N2B C9B C10B -15.0(10) . . . . ?
C6B N2B C9B C8B 0.0(8) . . . . ?
Ni1B N2B C9B C8B 176.8(5) . . . . ?
C7B C8B C9B C10B -166.6(8) . . . . ?
C7B C8B C9B N2B 1.8(10) . . . . ?
N2B C9B C10B C11B -2.1(11) . . . . ?
C8B C9B C10B C11B 164.4(7) . . . . ?
N2B C9B C10B C27B 179.7(6) . . . . ?
C8B C9B C10B C27B -13.8(11) . . . . ?
C9B C10B C11B N3B 6.5(11) . . . . ?
C27B C10B C11B N3B -175.3(6) . . . . ?
C9B C10B C11B C12B -168.8(7) . . . . ?
C27B C10B C11B C12B 9.3(11) . . . . ?
C14B N3B C11B C10B -174.9(6) . . . . ?
Ni1B N3B C11B C10B 6.1(9) . . . . ?
C14B N3B C11B C12B 1.0(7) . . . . ?
Ni1B N3B C11B C12B -177.9(4) . . . . ?
C10B C11B C12B C13B 173.8(7) . . . . ?
N3B C11B C12B C13B -2.2(8) . . . . ?
C11B C12B C13B C14B 2.4(8) . . . . ?
C11B N3B C14B C13B 0.4(7) . . . . ?
Ni1B N3B C14B C13B 179.4(4) . . . . ?
C11B N3B C14B C15B -174.3(6) . . . . ?
Ni1B N3B C14B C15B 4.7(9) . . . . ?
C12B C13B C14B N3B -1.8(8) . . . . ?
C12B C13B C14B C15B 173.0(6) . . . . ?
N3B C14B C15B C16B 10.7(9) . . . . ?
C13B C14B C15B C16B -163.4(6) . . . . ?
N3B C14B C15B C33B -176.6(6) . . . . ?
C13B C14B C15B C33B 9.3(9) . . . . ?
C14B C15B C16B N4B -5.7(9) . . . . ?
C33B C15B C16B N4B -178.1(6) . . . . ?
C14B C15B C16B C17B 172.5(6) . . . . ?
C33B C15B C16B C17B 0.1(10) . . . . ?
C19B N4B C16B C15B 169.7(6) . . . . ?
Ni1B N4B C16B C15B -14.9(9) . . . . ?
C19B N4B C16B C17B -8.8(7) . . . . ?
Ni1B N4B C16B C17B 166.6(4) . . . . ?
C15B C16B C17B O1B 24.8(11) . . . . ?
N4B C16B C17B O1B -156.7(7) . . . . ?
C15B C16B C17B C18B -155.9(6) . . . . ?
N4B C16B C17B C18B 22.6(6) . . . . ?
O1B C17B C18B C19B 154.1(7) . . . . ?
C16B C17B C18B C19B -25.2(6) . . . . ?
O1B C17B C18B C44B 43.5(10) . . . . ?
C16B C17B C18B C44B -135.8(6) . . . . ?
O1B C17B C18B C18A -92.2(8) . . . . ?
C16B C17B C18B C18A 88.4(5) . . . . ?
C19A C18A C18B C19B -73.2(6) . . . . ?
C17A C18A C18B C19B 176.7(5) . . . . ?
C19A C18A C18B C44B 39.6(7) . . . . ?
C17A C18A C18B C44B -70.6(7) . . . . ?
C19A C18A C18B C17B -179.3(5) . . . . ?
C17A C18A C18B C17B 70.6(6) . . . . ?
C16B N4B C19B C20B 150.3(6) . . . . ?
Ni1B N4B C19B C20B -25.5(9) . . . . ?
C16B N4B C19B C18B -9.4(7) . . . . ?
Ni1B N4B C19B C18B 174.9(4) . . . . ?
C44B C18B C19B N4B 150.7(5) . . . . ?
C17B C18B C19B N4B 22.5(6) . . . . ?
C18A C18B C19B N4B -88.8(6) . . . . ?
C44B C18B C19B C20B -12.4(7) . . . . ?
C17B C18B C19B C20B -140.6(5) . . . . ?
C18A C18B C19B C20B 108.2(6) . . . . ?
N4B C19B C20B C1B 9.3(10) . . . . ?
C18B C19B C20B C1B 169.0(6) . . . . ?
N4B C19B C20B C39B -153.5(6) . . . . ?
C18B C19B C20B C39B 6.2(7) . . . . ?
N1B C1B C20B C19B 7.0(10) . . . . ?
C2B C1B C20B C19B -168.2(6) . . . . ?
N1B C1B C20B C39B 165.3(6) . . . . ?
C2B C1B C20B C39B -9.9(11) . . . . ?
C6B C5B C21B C26B -75.7(10) . . . . ?
C4B C5B C21B C26B 105.4(8) . . . . ?
C6B C5B C21B C22B 106.4(9) . . . . ?
C4B C5B C21B C22B -72.5(10) . . . . ?
C26B C21B C22B C23B -3.0(12) . . . . ?
C5B C21B C22B C23B 174.9(7) . . . . ?
C21B C22B C23B C24B -1.0(13) . . . . ?
C22B C23B C24B C25B 3.6(13) . . . . ?
C23B C24B C25B C26B -2.2(12) . . . . ?
C22B C21B C26B C25B 4.4(11) . . . . ?
C5B C21B C26B C25B -173.6(7) . . . . ?
C24B C25B C26B C21B -1.8(11) . . . . ?
C9B C10B C27B C32B 120.0(8) . . . . ?
C11B C10B C27B C32B -58.2(10) . . . . ?
C9B C10B C27B C28B -56.8(9) . . . . ?
C11B C10B C27B C28B 125.0(8) . . . . ?
C32B C27B C28B C29B -1.3(11) . . . . ?
C10B C27B C28B C29B 175.6(7) . . . . ?
C27B C28B C29B C30B 1.4(12) . . . . ?
C28B C29B C30B C31B 0.0(13) . . . . ?
C29B C30B C31B C32B -1.3(12) . . . . ?
C28B C27B C32B C31B 0.0(11) . . . . ?
C10B C27B C32B C31B -176.9(7) . . . . ?
C30B C31B C32B C27B 1.4(12) . . . . ?
C16B C15B C33B C38B 72.7(9) . . . . ?
C14B C15B C33B C38B -99.8(7) . . . . ?
C16B C15B C33B C34B -108.6(7) . . . . ?
C14B C15B C33B C34B 78.9(8) . . . . ?
C38B C33B C34B C35B -1.0(10) . . . . ?
C15B C33B C34B C35B -179.7(6) . . . . ?
C33B C34B C35B C36B -0.3(12) . . . . ?
C34B C35B C36B C37B 1.2(12) . . . . ?
C35B C36B C37B C38B -0.8(12) . . . . ?
C34B C33B C38B C37B 1.5(11) . . . . ?
C15B C33B C38B C37B -179.8(7) . . . . ?
C36B C37B C38B C33B -0.6(12) . . . . ?
C19B C20B C39B C40B 174.8(7) . . . . ?
C1B C20B C39B C40B 14.1(12) . . . . ?
C19B C20B C39B C44B 3.2(7) . . . . ?
C1B C20B C39B C44B -157.5(7) . . . . ?
C44B C39B C40B C41B -0.2(10) . . . . ?
C20B C39B C40B C41B -171.1(7) . . . . ?
C39B C40B C41B C42B 3.6(10) . . . . ?
C40B C41B C42B C43B -4.3(10) . . . . ?
C41B C42B C43B C44B 1.3(10) . . . . ?
C42B C43B C44B C39B 2.2(10) . . . . ?
C42B C43B C44B C18B -176.2(6) . . . . ?
C40B C39B C44B C43B -2.8(10) . . . . ?
C20B C39B C44B C43B 170.3(6) . . . . ?
C40B C39B C44B C18B 175.9(6) . . . . ?
C20B C39B C44B C18B -11.0(7) . . . . ?
C19B C18B C44B C43B -167.7(7) . . . . ?
C17B C18B C44B C43B -58.4(10) . . . . ?
C18A C18B C44B C43B 74.7(9) . . . . ?
C19B C18B C44B C39B 13.8(7) . . . . ?
C17B C18B C44B C39B 123.1(6) . . . . ?
C18A C18B C44B C39B -103.8(6) . . . . ?
